data_2021741
loop_
_publ_author_name
'Zhang, Shi-Rui'
'Zhao, Dan'
'Zhang, Rui-Juan'
'Shi, Lin-Ying'
'Dai, Shao-Jie'
'Fan, Yun-Chang'

_publ_section_title
;
 A novel stibium phosphate, LiBa(SbO)~2~(PO~4~)~3~: synthesis, crystal
 structure and RE^3+^-activated (RE = Tb^3+^ and Eu^3+^) fluorescence
 performance
;
_journal_coeditor_code YO3066
_journal_issue 9
_journal_name_full 'Acta Crystallographica Section C'
_journal_page_first
;
;
_journal_paper_doi 10.1107/S2053229619010155
_journal_volume 75
_journal_year 2019
_chemical_formula_sum 'Ba Li O14 P3 Sb2'
_chemical_formula_weight 704.69
_space_group_crystal_system monoclinic
_space_group_IT_number 15
_space_group_name_Hall '-C 2yc'
_space_group_name_H-M_alt 'C 1 2/c 1'
_symmetry_space_group_name_Hall '-C 2yc'
_symmetry_space_group_name_H-M 'C 1 2/c 1'
_audit_creation_method SHELXL-2017/1
_cell_angle_alpha 90
_cell_angle_beta 92.513(2)
_cell_angle_gamma 90
_cell_formula_units_Z 8
_cell_length_a 15.5757(18)
_cell_length_b 13.7204(16)
_cell_length_c 9.5959(11)
_cell_measurement_reflns_used 1258
_cell_measurement_temperature 296(2)
_cell_measurement_theta_max 24.59
_cell_measurement_theta_min 2.68
_cell_volume 2048.7(4)
_computing_cell_refinement
;
APEX2 (Bruker, 2016)
;
_computing_data_collection
;
APEX2 (Bruker, 2016)
;
_computing_data_reduction
;
SAINT (Bruker, 2016)
;
_computing_molecular_graphics
;
SHELXL2017 (Sheldrick, 2015b)
;
_computing_publication_material
;
SHELXL2017 (Sheldrick, 2015b)
;
_computing_structure_refinement
;
SHELXL2017 (Sheldrick, 2015b)
;
_computing_structure_solution
;
SHELXT (Sheldrick, 2015a)
;
_diffrn_ambient_temperature 296(2)
_diffrn_measured_fraction_theta_full 0.998
_diffrn_measured_fraction_theta_max 0.990
_diffrn_measurement_device_type 'Bruker APEXII CCD'
_diffrn_measurement_method '\w scans'
_diffrn_radiation_type MoK\a
_diffrn_radiation_wavelength 0.71073
_diffrn_reflns_av_unetI/netI 0.0513
_diffrn_reflns_limit_h_max 20
_diffrn_reflns_limit_h_min -20
_diffrn_reflns_limit_k_max 17
_diffrn_reflns_limit_k_min 0
_diffrn_reflns_limit_l_max 12
_diffrn_reflns_limit_l_min 0
_diffrn_reflns_number 4531
_diffrn_reflns_theta_full 25.242
_diffrn_reflns_theta_max 28.260
_diffrn_reflns_theta_min 1.979
_diffrn_source 'fine-focus sealed tube'
_exptl_absorpt_coefficient_mu 9.597
_exptl_absorpt_correction_T_max 0.851
_exptl_absorpt_correction_T_min 0.206
_exptl_absorpt_correction_type multi-scan
_exptl_crystal_colour colorless
_exptl_crystal_density_diffrn 4.569
_exptl_crystal_description prism
_exptl_crystal_F_000 2544
_exptl_crystal_size_max 0.200
_exptl_crystal_size_mid 0.100
_exptl_crystal_size_min 0.100
_refine_diff_density_max 1.728
_refine_diff_density_min -2.234
_refine_ls_extinction_coef 0.00089(7)
_refine_ls_extinction_expression Fc^*^=kFc[1+0.001xFc^2^\l^3^/sin(2\q)]^-1/4^
_refine_ls_extinction_method
;
SHELXL2017 (Sheldrick, 2015b)
;
_refine_ls_goodness_of_fit_ref 1.025
_refine_ls_hydrogen_treatment undef
_refine_ls_matrix_type full
_refine_ls_number_parameters 193
_refine_ls_number_reflns 4531
_refine_ls_number_restraints 12
_refine_ls_restrained_S_all 1.024
_refine_ls_R_factor_all 0.0566
_refine_ls_R_factor_gt 0.0399
_refine_ls_shift/su_max 0.000
_refine_ls_shift/su_mean 0.000
_refine_ls_structure_factor_coef Fsqd
_refine_ls_weighting_details 'w=1/[\s^2^(Fo^2^)+(0.0463P)^2^] where P=(Fo^2^+2Fc^2^)/3'
_refine_ls_weighting_scheme calc
_refine_ls_wR_factor_gt 0.0890
_refine_ls_wR_factor_ref 0.0980
_reflns_number_gt 3496
_reflns_number_total 4531
_reflns_threshold_expression 'I > 2\s(I)'
_cod_data_source_file yo3066sup1.cif
_cod_data_source_block I
_cod_database_code 2021741
_shelx_space_group_comment
;
The symmetry employed for this shelxl refinement is uniquely defined
by the following loop, which should always be used as a source of
symmetry information in preference to the above space-group names.
They are only intended as comments.
;
_shelx_estimated_absorpt_t_min 0.250
_shelx_estimated_absorpt_t_max 0.447

loop_
_space_group_symop_operation_xyz
'x, y, z'
'-x, y, -z+1/2'
'x+1/2, y+1/2, z'
'-x+1/2, y+1/2, -z+1/2'
'-x, -y, -z'
'x, -y, z-1/2'
'-x+1/2, -y+1/2, -z'
'x+1/2, -y+1/2, z-1/2'

loop_
_atom_site_type_symbol
_atom_site_label
_atom_site_fract_x
_atom_site_fract_y
_atom_site_fract_z
_atom_site_U_iso_or_equiv
_atom_site_adp_type
_atom_site_calc_flag
_atom_site_occupancy
Li Li1 0.2685(10) 0.5521(11) 0.6540(17) 0.014(3) Uani d 1
Ba Ba1 0.24822(3) 0.17636(4) 0.17783(5) 0.00895(16) Uani d 1
Sb Sb1 0.000000 0.08462(6) 0.250000 0.00442(19) Uani d 1
Sb Sb2 0.41526(3) 0.24661(4) 0.49787(6) 0.00457(16) Uani d 1
Sb Sb3 0.500000 0.07604(6) 0.250000 0.00446(19) Uani d 1
P P1 0.07056(14) 0.10712(16) -0.0663(2) 0.0045(4) Uani d 1
P P2 0.24624(14) 0.39224(15) 0.4409(2) 0.0051(4) Uani d 1
P P3 0.41247(13) 0.10670(16) -0.0658(2) 0.0048(4) Uani d 1
O O1 -0.0167(4) 0.1555(4) -0.0994(6) 0.0079(13) Uani d 1
O O2 0.1491(4) 0.1660(4) -0.0880(7) 0.0088(13) Uani d 1
O O3 0.0750(4) 0.0757(4) 0.0909(6) 0.0095(13) Uani d 1
O O4 0.0743(3) 0.0165(4) -0.1611(7) 0.0089(13) Uani d 1
O O5 0.4786(4) 0.1879(4) -0.0823(7) 0.0102(13) Uani d 1
O O6 0.3228(4) 0.1441(4) -0.0863(7) 0.0088(13) Uani d 1
O O7 0.4283(4) 0.0260(4) -0.1716(6) 0.0096(13) Uani d 1
O O8 0.4219(4) 0.0653(5) 0.0857(6) 0.0111(14) Uani d 1
O O9 0.1561(4) 0.3443(4) 0.4024(7) 0.0066(13) Uani d 1
O O10 0.2589(3) 0.4741(4) 0.3434(6) 0.0084(13) Uani d 1
O O11 0.2532(4) 0.4197(4) 0.5911(6) 0.0084(13) Uani d 1
O O12 0.3106(4) 0.3058(4) 0.4084(6) 0.0085(13) Uani d 1
O O13 0.4214(4) 0.1683(4) 0.3292(6) 0.0081(13) Uani d 1
O O14 0.4177(4) 0.3245(4) 0.6670(7) 0.0075(13) Uani d 1

loop_
_atom_site_aniso_label
_atom_site_aniso_U_11
_atom_site_aniso_U_22
_atom_site_aniso_U_33
_atom_site_aniso_U_12
_atom_site_aniso_U_13
_atom_site_aniso_U_23
Li1 0.022(9) 0.005(7) 0.016(8) -0.003(6) -0.002(7) -0.001(6)
Ba1 0.0111(3) 0.0087(3) 0.0070(3) -0.0006(2) -0.0008(2) 0.0009(2)
Sb1 0.0047(4) 0.0044(4) 0.0041(4) 0.000 -0.0004(3) 0.000
Sb2 0.0036(3) 0.0048(3) 0.0052(3) -0.0003(2) -0.0004(2) -0.0005(2)
Sb3 0.0048(4) 0.0045(4) 0.0040(4) 0.000 -0.0002(3) 0.000
P1 0.0044(10) 0.0055(11) 0.0036(11) 0.0009(8) 0.0006(8) -0.0011(9)
P2 0.0056(10) 0.0042(10) 0.0055(10) 0.0000(8) -0.0010(9) -0.0003(8)
P3 0.0033(10) 0.0055(11) 0.0056(11) -0.0002(8) 0.0000(9) 0.0004(9)
O1 0.007(3) 0.008(3) 0.009(3) 0.005(2) 0.000(2) -0.004(2)
O2 0.010(3) 0.006(3) 0.010(3) -0.002(2) -0.001(3) 0.000(2)
O3 0.012(3) 0.011(3) 0.006(3) 0.002(2) 0.001(3) 0.000(3)
O4 0.005(3) 0.009(3) 0.012(3) 0.001(2) -0.001(2) -0.003(3)
O5 0.008(3) 0.009(3) 0.014(3) -0.002(2) -0.001(3) 0.005(3)
O6 0.003(3) 0.005(3) 0.019(4) -0.002(2) -0.003(3) 0.002(3)
O7 0.011(3) 0.009(3) 0.009(3) 0.005(2) 0.002(2) -0.004(2)
O8 0.009(3) 0.017(3) 0.007(3) -0.006(3) -0.004(3) 0.008(3)
O9 0.004(3) 0.003(3) 0.013(3) -0.002(2) -0.002(2) 0.002(2)
O10 0.005(3) 0.011(3) 0.009(3) -0.002(2) 0.003(2) 0.002(2)
O11 0.012(3) 0.007(3) 0.006(3) 0.001(2) -0.003(3) 0.002(2)
O12 0.007(3) 0.011(3) 0.008(3) 0.003(2) -0.001(3) -0.002(3)
O13 0.008(3) 0.011(3) 0.006(3) 0.001(2) -0.001(2) -0.003(3)
O14 0.005(3) 0.010(3) 0.008(3) -0.001(2) 0.001(2) 0.000(3)

loop_
_atom_type_symbol
_atom_type_description
_atom_type_scat_dispersion_real
_atom_type_scat_dispersion_imag
_atom_type_scat_source
Li Li -0.0003 0.0001 'International Tables Vol C Tables 4.2.6.8 and 6.1.1.4'
O O 0.0106 0.0060 'International Tables Vol C Tables 4.2.6.8 and 6.1.1.4'
P P 0.1023 0.0942 'International Tables Vol C Tables 4.2.6.8 and 6.1.1.4'
Sb Sb -0.5866 1.5461 'International Tables Vol C Tables 4.2.6.8 and 6.1.1.4'
Ba Ba -0.3244 2.2819 'International Tables Vol C Tables 4.2.6.8 and 6.1.1.4'

loop_
_geom_angle_atom_site_label_1
_geom_angle_atom_site_label_2
_geom_angle_atom_site_label_3
_geom_angle_site_symmetry_1
_geom_angle_site_symmetry_3
_geom_angle
_geom_angle_publ_flag
O10 Li1 O11 6_566 . 96.3(7) ?
O10 Li1 O6 6_566 4 110.7(8) ?
O11 Li1 O6 . 4 114.8(8) ?
O10 Li1 O2 6_566 4 120.3(8) ?
O11 Li1 O2 . 4 131.7(9) ?
O6 Li1 O2 4 4 82.5(6) ?
O10 Li1 O4 6_566 4 93.2(7) ?
O11 Li1 O4 . 4 86.1(6) ?
O6 Li1 O4 4 4 145.1(8) ?
O2 Li1 O4 4 4 63.3(5) ?
O10 Li1 P1 6_566 4 117.3(7) ?
O11 Li1 P1 . 4 105.2(7) ?
O6 Li1 P1 4 4 111.7(7) ?
O2 Li1 P1 4 4 31.9(3) ?
O4 Li1 P1 4 4 33.5(2) ?
O10 Li1 P2 6_566 6_566 26.5(3) ?
O11 Li1 P2 . 6_566 121.9(7) ?
O6 Li1 P2 4 6_566 91.7(6) ?
O2 Li1 P2 4 6_566 100.8(6) ?
O4 Li1 P2 4 6_566 100.6(5) ?
P1 Li1 P2 4 6_566 111.3(5) ?
O10 Li1 P3 6_566 4 102.0(7) ?
O11 Li1 P3 . 4 92.6(6) ?
O6 Li1 P3 4 4 25.9(3) ?
O2 Li1 P3 4 4 107.6(6) ?
O4 Li1 P3 4 4 164.8(7) ?
P1 Li1 P3 4 4 133.9(6) ?
P2 Li1 P3 6_566 4 93.0(5) ?
O10 Li1 P2 6_566 . 120.7(7) ?
O11 Li1 P2 . . 24.5(3) ?
O6 Li1 P2 4 . 100.4(6) ?
O2 Li1 P2 4 . 112.6(7) ?
O4 Li1 P2 4 . 87.7(5) ?
P1 Li1 P2 4 . 94.1(5) ?
P2 Li1 P2 6_566 . 145.5(6) ?
P3 Li1 P2 4 . 84.9(4) ?
O10 Li1 Ba1 6_566 7_556 51.3(4) ?
O11 Li1 Ba1 . 7_556 45.3(4) ?
O6 Li1 Ba1 4 7_556 130.1(7) ?
O2 Li1 Ba1 4 7_556 147.2(7) ?
O4 Li1 Ba1 4 7_556 84.6(4) ?
P1 Li1 Ba1 4 7_556 117.6(5) ?
P2 Li1 Ba1 6_566 7_556 77.6(4) ?
P3 Li1 Ba1 4 7_556 105.2(4) ?
P2 Li1 Ba1 . 7_556 69.9(3) ?
O10 Li1 Ba1 6_566 4 160.8(8) ?
O11 Li1 Ba1 . 4 99.5(6) ?
O6 Li1 Ba1 4 4 52.4(4) ?
O2 Li1 Ba1 4 4 54.1(4) ?
O4 Li1 Ba1 4 4 98.6(5) ?
P1 Li1 Ba1 4 4 68.7(3) ?
P2 Li1 Ba1 6_566 4 135.0(5) ?
P3 Li1 Ba1 4 4 66.6(3) ?
P2 Li1 Ba1 . 4 75.1(3) ?
Ba1 Li1 Ba1 7_556 4 144.7(5) ?
O10 Li1 Ba1 6_566 6_566 97.0(6) ?
O11 Li1 Ba1 . 6_566 161.3(7) ?
O6 Li1 Ba1 4 6_566 47.8(4) ?
O2 Li1 Ba1 4 6_566 49.0(4) ?
O4 Li1 Ba1 4 6_566 106.2(5) ?
P1 Li1 Ba1 4 6_566 80.1(4) ?
P2 Li1 Ba1 6_566 6_566 70.5(3) ?
P3 Li1 Ba1 4 6_566 71.8(3) ?
P2 Li1 Ba1 . 6_566 139.4(5) ?
Ba1 Li1 Ba1 7_556 6_566 147.6(5) ?
Ba1 Li1 Ba1 4 6_566 65.2(3) ?
O11 Ba1 O10 7_556 4_545 63.39(17) ?
O11 Ba1 O6 7_556 7 134.01(19) ?
O10 Ba1 O6 4_545 7 146.36(16) ?
O11 Ba1 O2 7_556 7 132.42(18) ?
O10 Ba1 O2 4_545 7 139.15(16) ?
O6 Ba1 O2 7 7 57.36(17) ?
O11 Ba1 O6 7_556 . 134.37(18) ?
O10 Ba1 O6 4_545 . 78.33(16) ?
O6 Ba1 O6 7 . 91.62(17) ?
O2 Ba1 O6 7 . 66.10(17) ?
O11 Ba1 O2 7_556 . 134.45(18) ?
O10 Ba1 O2 4_545 . 82.53(16) ?
O6 Ba1 O2 7 . 65.59(17) ?
O2 Ba1 O2 7 . 93.13(16) ?
O6 Ba1 O2 . . 56.01(17) ?
O11 Ba1 O12 7_556 . 71.31(17) ?
O10 Ba1 O12 4_545 . 131.43(17) ?
O6 Ba1 O12 7 . 79.70(17) ?
O2 Ba1 O12 7 . 66.50(17) ?
O6 Ba1 O12 . . 128.26(16) ?
O2 Ba1 O12 . . 145.29(16) ?
O11 Ba1 O13 7_556 . 66.89(18) ?
O10 Ba1 O13 4_545 . 91.76(16) ?
O6 Ba1 O13 7 . 120.86(16) ?
O2 Ba1 O13 7 . 70.77(17) ?
O6 Ba1 O13 . . 91.80(16) ?
O2 Ba1 O13 . . 147.81(17) ?
O12 Ba1 O13 . . 53.47(16) ?
O11 Ba1 O14 7_556 7_556 62.45(17) ?
O10 Ba1 O14 4_545 7_556 89.99(16) ?
O6 Ba1 O14 7 7_556 79.98(16) ?
O2 Ba1 O14 7 7_556 130.75(16) ?
O6 Ba1 O14 . 7_556 144.94(16) ?
O2 Ba1 O14 . 7_556 89.98(17) ?
O12 Ba1 O14 . 7_556 83.95(16) ?
O13 Ba1 O14 . 7_556 121.80(16) ?
O11 Ba1 O3 7_556 . 87.93(17) ?
O10 Ba1 O3 4_545 . 60.45(15) ?
O6 Ba1 O3 7 . 88.87(16) ?
O2 Ba1 O3 7 . 138.42(17) ?
O6 Ba1 O3 . . 94.29(16) ?
O2 Ba1 O3 . . 47.70(16) ?
O12 Ba1 O3 . . 135.81(16) ?
O13 Ba1 O3 . . 149.46(16) ?
O14 Ba1 O3 7_556 . 51.94(16) ?
O11 Ba1 O8 7_556 . 91.87(17) ?
O10 Ba1 O8 4_545 . 62.95(15) ?
O6 Ba1 O8 7 . 129.91(17) ?
O2 Ba1 O8 7 . 77.83(16) ?
O6 Ba1 O8 . . 46.77(16) ?
O2 Ba1 O8 . . 98.80(16) ?
O12 Ba1 O8 . . 103.50(15) ?
O13 Ba1 O8 . . 51.45(15) ?
O14 Ba1 O8 7_556 . 149.83(15) ?
O3 Ba1 O8 . . 116.09(15) ?
O11 Ba1 Li1 7_556 7_556 32.1(3) ?
O10 Ba1 Li1 4_545 7_556 31.5(3) ?
O6 Ba1 Li1 7 7_556 151.4(3) ?
O2 Ba1 Li1 7 7_556 149.8(3) ?
O6 Ba1 Li1 . 7_556 107.9(3) ?
O2 Ba1 Li1 . 7_556 107.9(3) ?
O12 Ba1 Li1 . 7_556 102.6(3) ?
O13 Ba1 Li1 . 7_556 80.2(3) ?
O14 Ba1 Li1 7_556 7_556 72.1(3) ?
O3 Ba1 Li1 . 7_556 69.5(3) ?
O8 Ba1 Li1 . 7_556 77.8(3) ?
O14 Sb1 O14 7_556 8_455 99.8(3) y
O14 Sb1 O3 7_556 . 87.4(2) y
O14 Sb1 O3 8_455 . 97.2(2) y
O14 Sb1 O3 7_556 2 97.2(2) y
O14 Sb1 O3 8_455 2 87.4(2) y
O3 Sb1 O3 . 2 172.9(3) y
O14 Sb1 O4 7_556 5 174.3(2) y
O14 Sb1 O4 8_455 5 84.8(2) y
O3 Sb1 O4 . 5 88.7(2) y
O3 Sb1 O4 2 5 86.3(2) y
O14 Sb1 O4 7_556 6_556 84.8(2) y
O14 Sb1 O4 8_455 6_556 174.3(2) y
O3 Sb1 O4 . 6_556 86.3(2) y
O3 Sb1 O4 2 6_556 88.7(2) y
O4 Sb1 O4 5 6_556 90.8(3) y
O14 Sb2 O13 . . 176.1(2) y
O14 Sb2 O9 . 7_556 86.1(2) y
O13 Sb2 O9 . 7_556 96.0(3) y
O14 Sb2 O1 . 8_556 91.7(2) y
O13 Sb2 O1 . 8_556 86.3(3) y
O9 Sb2 O1 7_556 8_556 176.8(2) y
O14 Sb2 O5 . 2_655 84.1(2) y
O13 Sb2 O5 . 2_655 92.6(2) y
O9 Sb2 O5 7_556 2_655 91.3(2) y
O1 Sb2 O5 8_556 2_655 90.8(2) y
O14 Sb2 O12 . . 97.0(2) y
O13 Sb2 O12 . . 86.3(2) y
O9 Sb2 O12 7_556 . 89.9(2) y
O1 Sb2 O12 8_556 . 88.0(2) y
O5 Sb2 O12 2_655 . 178.4(3) y
O14 Sb2 Ba1 . . 138.78(17) y
O13 Sb2 Ba1 . . 44.99(17) y
O9 Sb2 Ba1 7_556 . 81.89(18) y
O1 Sb2 Ba1 8_556 . 98.29(18) y
O5 Sb2 Ba1 2_655 . 135.23(17) y
O12 Sb2 Ba1 . . 44.03(17) y
O13 Sb3 O13 . 2_655 98.5(4) y
O13 Sb3 O8 . . 89.1(3) y
O13 Sb3 O8 2_655 . 96.6(2) y
O13 Sb3 O8 . 2_655 96.6(2) y
O13 Sb3 O8 2_655 2_655 89.1(3) y
O8 Sb3 O8 . 2_655 171.3(4) y
O13 Sb3 O7 . 6_556 86.3(3) y
O13 Sb3 O7 2_655 6_556 175.0(2) y
O8 Sb3 O7 . 6_556 84.9(2) y
O8 Sb3 O7 2_655 6_556 88.9(3) y
O13 Sb3 O7 . 5_655 175.0(2) y
O13 Sb3 O7 2_655 5_655 86.3(3) y
O8 Sb3 O7 . 5_655 88.9(3) y
O8 Sb3 O7 2_655 5_655 84.9(2) y
O7 Sb3 O7 6_556 5_655 88.9(4) y
O2 P1 O1 . . 117.6(3) y
O2 P1 O4 . . 107.6(3) y
O1 P1 O4 . . 106.4(3) y
O2 P1 O3 . . 106.4(4) y
O1 P1 O3 . . 108.6(3) y
O4 P1 O3 . . 110.2(3) y
O2 P1 Li1 . 4_545 49.3(4) ?
O1 P1 Li1 . 4_545 149.0(4) ?
O4 P1 Li1 . 4_545 63.0(4) ?
O3 P1 Li1 . 4_545 102.4(4) ?
O2 P1 Ba1 . . 49.3(3) ?
O1 P1 Ba1 . . 131.1(2) ?
O4 P1 Ba1 . . 122.6(2) ?
O3 P1 Ba1 . . 57.1(2) ?
Li1 P1 Ba1 4_545 . 66.4(3) ?
O10 P2 O11 . . 114.4(3) y
O10 P2 O9 . . 108.0(3) y
O11 P2 O9 . . 111.0(4) y
O10 P2 O12 . . 109.8(3) y
O11 P2 O12 . . 111.0(3) y
O9 P2 O12 . . 101.8(3) y
O10 P2 Li1 . 6_565 34.2(4) ?
O11 P2 Li1 . 6_565 148.0(4) ?
O9 P2 Li1 . 6_565 91.7(4) ?
O12 P2 Li1 . 6_565 84.7(4) ?
O10 P2 Li1 . . 82.1(4) ?
O11 P2 Li1 . . 32.5(4) ?
O9 P2 Li1 . . 122.5(4) ?
O12 P2 Li1 . . 128.4(4) ?
Li1 P2 Li1 6_565 . 116.1(2) ?
O6 P3 O7 . . 109.8(3) ?
O6 P3 O5 . . 111.5(3) ?
O7 P3 O5 . . 109.2(3) ?
O6 P3 O8 . . 107.3(4) ?
O7 P3 O8 . . 110.1(4) ?
O5 P3 O8 . . 109.0(3) ?
O6 P3 Li1 . 4_545 35.6(4) ?
O7 P3 Li1 . 4_545 79.0(4) ?
O5 P3 Li1 . 4_545 141.3(4) ?
O8 P3 Li1 . 4_545 102.7(4) ?
O6 P3 Ba1 . . 47.1(3) ?
O7 P3 Ba1 . . 138.5(2) ?
O5 P3 Ba1 . . 111.6(3) ?
O8 P3 Ba1 . . 62.7(2) ?
Li1 P3 Ba1 4_545 . 64.7(3) ?
P1 O1 Sb2 . 8_455 133.4(4) ?
P1 O2 Li1 . 4_545 98.8(5) ?
P1 O2 Ba1 . 7 158.6(4) ?
Li1 O2 Ba1 4_545 7 96.5(5) ?
P1 O2 Ba1 . . 108.0(3) ?
Li1 O2 Ba1 4_545 . 89.6(5) ?
Ba1 O2 Ba1 7 . 86.87(16) ?
P1 O3 Sb1 . . 136.7(4) ?
P1 O3 Ba1 . . 97.9(3) ?
Sb1 O3 Ba1 . . 107.6(2) ?
P1 O4 Sb1 . 5 141.6(4) ?
P1 O4 Li1 . 4_545 83.6(4) ?
Sb1 O4 Li1 5 4_545 134.8(5) ?
P3 O5 Sb2 . 2_655 143.8(4) ?
P3 O6 Li1 . 4_545 118.5(6) ?
P3 O6 Ba1 . 7 133.8(3) ?
Li1 O6 Ba1 4_545 7 100.8(5) ?
P3 O6 Ba1 . . 110.5(3) ?
Li1 O6 Ba1 4_545 . 94.3(5) ?
Ba1 O6 Ba1 7 . 88.38(17) ?
P3 O7 Sb3 . 5_655 151.9(4) ?
P3 O8 Sb3 . . 138.9(4) ?
P3 O8 Ba1 . . 92.1(3) ?
Sb3 O8 Ba1 . . 103.9(2) ?
P2 O9 Sb2 . 7_556 132.2(4) ?
P2 O10 Li1 . 6_565 119.3(6) ?
P2 O10 Ba1 . 4 142.8(3) ?
Li1 O10 Ba1 6_565 4 97.2(5) ?
P2 O11 Li1 . . 123.0(6) ?
P2 O11 Ba1 . 7_556 134.4(3) ?
Li1 O11 Ba1 . 7_556 102.6(5) ?
P2 O12 Sb2 . . 137.1(4) ?
P2 O12 Ba1 . . 113.8(3) ?
Sb2 O12 Ba1 . . 108.3(2) ?
Sb3 O13 Sb2 . . 137.7(3) ?
Sb3 O13 Ba1 . . 113.8(2) ?
Sb2 O13 Ba1 . . 107.8(2) ?
Sb1 O14 Sb2 7_556 . 133.4(3) ?
Sb1 O14 Ba1 7_556 7_556 111.3(2) ?
Sb2 O14 Ba1 . 7_556 114.9(2) ?

loop_
_geom_bond_atom_site_label_1
_geom_bond_atom_site_label_2
_geom_bond_site_symmetry_2
_geom_bond_distance
_geom_bond_publ_flag
Li1 O10 6_566 1.865(18) y
Li1 O11 . 1.926(17) y
Li1 O6 4 1.990(17) y
Li1 O2 4 2.136(17) y
Li1 O4 4 2.495(17) y
Li1 P1 4 2.783(16) y
Li1 P2 6_566 2.893(16) y
Li1 P3 4 3.002(16) y
Li1 P2 . 3.008(16) y
Li1 Ba1 7_556 3.540(16) y
Li1 Ba1 4 3.611(16) y
Li1 Ba1 6_566 3.747(15) y
Ba1 O11 7_556 2.580(6) y
Ba1 O10 4_545 2.785(6) y
Ba1 O6 7 2.825(6) y
Ba1 O2 7 2.846(6) y
Ba1 O6 . 2.868(7) y
Ba1 O2 . 2.926(6) y
Ba1 O12 . 2.967(6) y
Ba1 O13 . 3.009(6) y
Ba1 O14 7_556 3.038(6) y
Ba1 O3 . 3.112(6) y
Ba1 O8 . 3.261(6) y
Sb1 O14 7_556 1.935(6) y
Sb1 O14 8_455 1.935(6) y
Sb1 O3 . 1.966(6) y
Sb1 O3 2 1.966(6) y
Sb1 O4 5 1.975(6) y
Sb1 O4 6_556 1.975(6) y
Sb2 O14 . 1.943(6) y
Sb2 O13 . 1.949(6) y
Sb2 O9 7_556 1.949(6) y
Sb2 O1 8_556 1.972(6) y
Sb2 O5 2_655 1.980(6) y
Sb2 O12 . 1.982(6) y
Sb3 O13 . 1.939(6) y
Sb3 O13 2_655 1.939(6) y
Sb3 O8 . 1.954(6) y
Sb3 O8 2_655 1.954(6) y
Sb3 O7 6_556 1.961(6) y
Sb3 O7 5_655 1.961(6) y
P1 O2 . 1.489(6) y
P1 O1 . 1.533(6) y
P1 O4 . 1.544(6) y
P1 O3 . 1.567(6) y
P2 O10 . 1.480(6) y
P2 O11 . 1.489(6) y
P2 O9 . 1.580(6) y
P2 O12 . 1.593(6) y
P3 O6 . 1.492(6) y
P3 O7 . 1.530(6) y
P3 O5 . 1.530(6) y
P3 O8 . 1.561(6) y

_cod_database_fobs_code 2021741
